data_7109412
loop_
_publ_author_name
'James E. Heckler'
'Nihal Deligonul'
'Arnold L. Rheingold'
'Thomas G. Gray'

_publ_section_title
;
 Gold(I) triazolyls: organometallic synthesis in air and aqueous media
;
_journal_name_full Chem.Commun.
_journal_page_first 5990
_journal_paper_doi 10.1039/c3cc43016b
_journal_volume 49
_journal_year 2013
_chemical_formula_sum 'C67 H82 Au2 F6 N8 O6 S2'
_chemical_formula_weight 1667.46
_chemical_name_systematic
;
?
;
_space_group_IT_number 2
_symmetry_cell_setting triclinic
_symmetry_space_group_name_Hall '-P 1'
_symmetry_space_group_name_H-M 'P -1'
_atom_sites_solution_hydrogens geom
_atom_sites_solution_primary direct
_atom_sites_solution_secondary difmap
_audit_creation_method SHELXL-97
_cell_angle_alpha 84.620(4)
_cell_angle_beta 72.861(3)
_cell_angle_gamma 80.747(4)
_cell_formula_units_Z 2
_cell_length_a 12.5547(8)
_cell_length_b 16.6467(11)
_cell_length_c 18.4622(11)
_cell_measurement_reflns_used 8152
_cell_measurement_temperature 100(2)
_cell_measurement_theta_max 21.15
_cell_measurement_theta_min 2.33
_cell_volume 3634.8(4)
_computing_cell_refinement 'Bruker SAINT'
_computing_data_collection 'Bruker APEX2'
_computing_data_reduction 'Bruker SAINT'
_computing_molecular_graphics 'Bruker SHELXTL'
_computing_publication_material 'Bruker SHELXTL'
_computing_structure_refinement 'SHELXL-97 (Sheldrick, 1997)'
_computing_structure_solution 'SHELXS-97 (Sheldrick, 1990)'
_diffrn_ambient_temperature 100(2)
_diffrn_measured_fraction_theta_full 0.957
_diffrn_measured_fraction_theta_max 0.939
_diffrn_measurement_device_type 'Bruker APEX-II CCD'
_diffrn_measurement_method '\f and \w scans'
_diffrn_radiation_monochromator graphite
_diffrn_radiation_source 'fine-focus sealed tube'
_diffrn_radiation_type MoK\a
_diffrn_radiation_wavelength 0.71073
_diffrn_reflns_av_R_equivalents 0.0986
_diffrn_reflns_av_sigmaI/netI 0.1142
_diffrn_reflns_limit_h_max 15
_diffrn_reflns_limit_h_min -15
_diffrn_reflns_limit_k_max 20
_diffrn_reflns_limit_k_min -20
_diffrn_reflns_limit_l_max 22
_diffrn_reflns_limit_l_min -18
_diffrn_reflns_number 53380
_diffrn_reflns_theta_full 25.00
_diffrn_reflns_theta_max 25.60
_diffrn_reflns_theta_min 2.31
_exptl_absorpt_coefficient_mu 4.157
_exptl_absorpt_correction_T_max 0.482
_exptl_absorpt_correction_T_min 0.321
_exptl_absorpt_correction_type multi-scan
_exptl_absorpt_process_details SADABS
_exptl_crystal_colour colorless
_exptl_crystal_density_diffrn 1.524
_exptl_crystal_density_method 'not measured'
_exptl_crystal_description plate
_exptl_crystal_F_000 1664
_exptl_crystal_size_max 0.30
_exptl_crystal_size_mid 0.22
_exptl_crystal_size_min 0.07
_refine_diff_density_max 2.315
_refine_diff_density_min -3.400
_refine_diff_density_rms 0.215
_refine_ls_extinction_method none
_refine_ls_goodness_of_fit_ref 1.070
_refine_ls_hydrogen_treatment constr
_refine_ls_matrix_type full
_refine_ls_number_parameters 831
_refine_ls_number_reflns 12849
_refine_ls_number_restraints 0
_refine_ls_restrained_S_all 1.070
_refine_ls_R_factor_all 0.1206
_refine_ls_R_factor_gt 0.0622
_refine_ls_shift/su_max 0.006
_refine_ls_shift/su_mean 0.000
_refine_ls_structure_factor_coef Fsqd
_refine_ls_weighting_details 'calc w=1/[\s^2^(Fo^2^)+(0.0540P)^2^+31.0000P] where P=(Fo^2^+2Fc^2^)/3'
_refine_ls_weighting_scheme calc
_refine_ls_wR_factor_gt 0.1336
_refine_ls_wR_factor_ref 0.1562
_reflns_number_gt 8105
_reflns_number_total 12849
_reflns_threshold_expression >2sigma(I)
_cod_data_source_file c3cc43016b.txt
_cod_data_source_block gray22
_cod_original_sg_symbol_H-M P-1
_cod_database_code 7109412

loop_
_symmetry_equiv_pos_as_xyz
'x, y, z'
'-x, -y, -z'

loop_
_atom_site_label
_atom_site_type_symbol
_atom_site_fract_x
_atom_site_fract_y
_atom_site_fract_z
_atom_site_U_iso_or_equiv
_atom_site_adp_type
_atom_site_occupancy
_atom_site_symmetry_multiplicity
_atom_site_calc_flag
_atom_site_refinement_flags
Au1 Au 0.31664(3) -0.02856(3) 0.70960(3) 0.02451(14) Uani 1 1 d .
Au2 Au 0.49067(3) 0.28094(3) 0.76223(3) 0.02746(15) Uani 1 1 d .
S1 S 0.9047(2) 0.6786(2) 0.6307(2) 0.0348(8) Uani 1 1 d .
S2 S 0.8717(3) 0.6548(3) 0.7859(2) 0.0558(11) Uani 1 1 d .
F1 F 0.8780(8) 0.5252(6) 0.6467(6) 0.097(4) Uani 1 1 d .
F2 F 1.0439(7) 0.5485(5) 0.5845(5) 0.061(2) Uani 1 1 d .
F3 F 0.9123(7) 0.5762(6) 0.5321(6) 0.077(3) Uani 1 1 d .
F4 F 0.7715(9) 0.7572(8) 0.8916(6) 0.113(4) Uani 1 1 d .
F5 F 0.9220(6) 0.7946(6) 0.8115(5) 0.075(3) Uani 1 1 d .
F6 F 0.7659(7) 0.8019(6) 0.7818(6) 0.073(3) Uani 1 1 d .
O1 O 0.2720(6) 0.1592(5) 0.6492(5) 0.036(2) Uani 1 1 d .
O2 O 0.3697(7) 0.2599(6) 0.6487(6) 0.052(3) Uani 1 1 d .
O3 O 0.9786(7) 0.7241(5) 0.5733(5) 0.038(2) Uani 1 1 d .
O4 O 0.7869(7) 0.7010(7) 0.6433(6) 0.064(3) Uani 1 1 d .
O5 O 0.7647(7) 0.6262(7) 0.7927(6) 0.068(3) Uani 1 1 d .
O6 O 0.9417(9) 0.6157(8) 0.8310(6) 0.089(4) Uani 1 1 d .
N1 N 0.4290(7) 0.4561(6) 0.8032(6) 0.027(2) Uani 1 1 d .
N2 N 0.6016(7) 0.4313(6) 0.7408(5) 0.024(2) Uani 1 1 d .
N3 N 0.2504(7) -0.1936(5) 0.7165(5) 0.024(2) Uani 1 1 d .
N4 N 0.1658(7) -0.1138(6) 0.6449(5) 0.024(2) Uani 1 1 d .
N5 N 0.9483(7) 0.6696(7) 0.7025(6) 0.039(3) Uani 1 1 d .
N6 N 0.4691(8) 0.0383(6) 0.7806(6) 0.032(3) Uani 1 1 d .
N7 N 0.5112(8) 0.1039(6) 0.7923(6) 0.031(2) Uani 1 1 d .
N8 N 0.4680(7) 0.1635(6) 0.7539(6) 0.027(2) Uani 1 1 d .
C1 C 0.4724(9) 0.5280(7) 0.7952(7) 0.030(3) Uani 1 1 d .
H1A H 0.4327 0.5787 0.8146 0.036 Uiso 1 1 calc R
C2 C 0.5812(9) 0.5138(7) 0.7551(7) 0.028(3) Uani 1 1 d .
H2A H 0.6332 0.5520 0.7398 0.033 Uiso 1 1 calc R
C3 C 0.5087(9) 0.3953(7) 0.7702(7) 0.031(3) Uani 1 1 d .
C4 C 0.3157(8) 0.4445(7) 0.8507(7) 0.026(3) Uani 1 1 d .
C5 C 0.2993(10) 0.4338(8) 0.9279(8) 0.039(3) Uani 1 1 d .
C6 C 0.1884(10) 0.4270(9) 0.9727(9) 0.048(4) Uani 1 1 d .
H6A H 0.1726 0.4193 1.0263 0.058 Uiso 1 1 calc R
C7 C 0.1024(10) 0.4315(8) 0.9388(9) 0.046(4) Uani 1 1 d .
H7A H 0.0277 0.4287 0.9700 0.055 Uiso 1 1 calc R
C8 C 0.1223(9) 0.4397(8) 0.8626(9) 0.042(4) Uani 1 1 d .
H8A H 0.0616 0.4405 0.8415 0.051 Uiso 1 1 calc R
C9 C 0.2308(9) 0.4471(7) 0.8131(7) 0.029(3) Uani 1 1 d .
C10 C 0.3956(10) 0.4258(10) 0.9636(8) 0.050(4) Uani 1 1 d .
H10A H 0.4587 0.4507 0.9265 0.060 Uiso 1 1 calc R
C11 C 0.3643(13) 0.4709(11) 1.0361(8) 0.074(5) Uani 1 1 d .
H11A H 0.3452 0.5292 1.0249 0.110 Uiso 1 1 calc R
H11B H 0.4281 0.4622 1.0576 0.110 Uiso 1 1 calc R
H11C H 0.2993 0.4503 1.0726 0.110 Uiso 1 1 calc R
C12 C 0.4381(11) 0.3342(11) 0.9748(9) 0.073(6) Uani 1 1 d .
H12A H 0.4722 0.3106 0.9252 0.109 Uiso 1 1 calc R
H12B H 0.3746 0.3060 1.0034 0.109 Uiso 1 1 calc R
H12C H 0.4943 0.3281 1.0029 0.109 Uiso 1 1 calc R
C13 C 0.2543(10) 0.4567(8) 0.7290(8) 0.040(3) Uani 1 1 d .
H13A H 0.3328 0.4302 0.7053 0.048 Uiso 1 1 calc R
C14 C 0.1744(10) 0.4184(8) 0.6995(8) 0.048(4) Uani 1 1 d .
H14A H 0.1697 0.3627 0.7217 0.072 Uiso 1 1 calc R
H14B H 0.2025 0.4169 0.6441 0.072 Uiso 1 1 calc R
H14C H 0.0996 0.4507 0.7137 0.072 Uiso 1 1 calc R
C15 C 0.2462(11) 0.5488(9) 0.7048(9) 0.055(4) Uani 1 1 d .
H15A H 0.3018 0.5729 0.7204 0.083 Uiso 1 1 calc R
H15B H 0.1705 0.5761 0.7293 0.083 Uiso 1 1 calc R
H15C H 0.2613 0.5555 0.6496 0.083 Uiso 1 1 calc R
C16 C 0.7069(8) 0.3890(7) 0.6949(7) 0.023(3) Uani 1 1 d .
C17 C 0.7872(8) 0.3527(6) 0.7327(6) 0.021(3) Uani 1 1 d .
C18 C 0.8860(9) 0.3134(7) 0.6885(8) 0.034(3) Uani 1 1 d .
H18A H 0.9418 0.2883 0.7119 0.041 Uiso 1 1 calc R
C19 C 0.9075(9) 0.3089(8) 0.6115(8) 0.035(3) Uani 1 1 d .
H19A H 0.9772 0.2817 0.5822 0.042 Uiso 1 1 calc R
C20 C 0.8258(8) 0.3446(7) 0.5771(7) 0.027(3) Uani 1 1 d .
H20A H 0.8400 0.3410 0.5240 0.032 Uiso 1 1 calc R
C21 C 0.7246(9) 0.3850(7) 0.6183(7) 0.032(3) Uani 1 1 d .
C22 C 0.7642(9) 0.3543(8) 0.8169(7) 0.035(3) Uani 1 1 d .
H22A H 0.6932 0.3925 0.8365 0.042 Uiso 1 1 calc R
C23 C 0.7460(11) 0.2711(9) 0.8552(8) 0.052(4) Uani 1 1 d .
H23A H 0.6846 0.2519 0.8420 0.077 Uiso 1 1 calc R
H23B H 0.7266 0.2748 0.9104 0.077 Uiso 1 1 calc R
H23C H 0.8152 0.2327 0.8380 0.077 Uiso 1 1 calc R
C24 C 0.8579(11) 0.3856(9) 0.8386(8) 0.048(4) Uani 1 1 d .
H24A H 0.8725 0.4379 0.8111 0.072 Uiso 1 1 calc R
H24B H 0.9265 0.3460 0.8253 0.072 Uiso 1 1 calc R
H24C H 0.8348 0.3931 0.8934 0.072 Uiso 1 1 calc R
C25 C 0.6370(10) 0.4238(9) 0.5779(7) 0.041(3) Uani 1 1 d .
H25A H 0.5697 0.4483 0.6178 0.050 Uiso 1 1 calc R
C26 C 0.5978(13) 0.3628(10) 0.5399(10) 0.071(5) Uani 1 1 d .
H26A H 0.5479 0.3914 0.5109 0.107 Uiso 1 1 calc R
H26B H 0.5570 0.3255 0.5785 0.107 Uiso 1 1 calc R
H26C H 0.6631 0.3317 0.5056 0.107 Uiso 1 1 calc R
C27 C 0.6807(11) 0.4937(9) 0.5225(9) 0.056(4) Uani 1 1 d .
H27A H 0.6247 0.5165 0.4960 0.084 Uiso 1 1 calc R
H27B H 0.7513 0.4730 0.4855 0.084 Uiso 1 1 calc R
H27C H 0.6941 0.5363 0.5507 0.084 Uiso 1 1 calc R
C28 C 0.1866(9) -0.2393(7) 0.6892(7) 0.032(3) Uani 1 1 d .
H28A H 0.1827 -0.2959 0.6991 0.039 Uiso 1 1 calc R
C29 C 0.1326(8) -0.1889(7) 0.6469(7) 0.027(3) Uani 1 1 d .
H29A H 0.0810 -0.2024 0.6227 0.033 Uiso 1 1 calc R
C30 C 0.2410(8) -0.1154(7) 0.6866(7) 0.027(3) Uani 1 1 d .
C31 C 0.3286(8) -0.2253(6) 0.7590(7) 0.024(3) Uani 1 1 d .
C32 C 0.2863(9) -0.2382(7) 0.8373(7) 0.031(3) Uani 1 1 d .
C33 C 0.3669(10) -0.2631(8) 0.8773(7) 0.038(3) Uani 1 1 d .
H33A H 0.3429 -0.2722 0.9308 0.045 Uiso 1 1 calc R
C34 C 0.4800(9) -0.2743(7) 0.8394(7) 0.032(3) Uani 1 1 d .
H34A H 0.5328 -0.2902 0.8676 0.038 Uiso 1 1 calc R
C35 C 0.5181(9) -0.2633(7) 0.7632(7) 0.027(3) Uani 1 1 d .
H35A H 0.5967 -0.2723 0.7390 0.032 Uiso 1 1 calc R
C36 C 0.4430(9) -0.2386(6) 0.7190(6) 0.022(3) Uani 1 1 d .
C37 C 0.1626(10) -0.2270(9) 0.8776(8) 0.047(4) Uani 1 1 d .
H37A H 0.1202 -0.2075 0.8397 0.057 Uiso 1 1 calc R
C38 C 0.1244(13) -0.3035(13) 0.9158(13) 0.123(10) Uani 1 1 d .
H38A H 0.1066 -0.3350 0.8796 0.185 Uiso 1 1 calc R
H38B H 0.0570 -0.2909 0.9584 0.185 Uiso 1 1 calc R
H38C H 0.1841 -0.3356 0.9347 0.185 Uiso 1 1 calc R
C39 C 0.1352(16) -0.167(2) 0.9354(17) 0.200(18) Uani 1 1 d .
H39A H 0.0809 -0.1858 0.9813 0.300 Uiso 1 1 calc R
H39B H 0.1025 -0.1148 0.9162 0.300 Uiso 1 1 calc R
H39C H 0.2039 -0.1596 0.9476 0.300 Uiso 1 1 calc R
C40 C 0.4877(9) -0.2275(8) 0.6349(7) 0.039(3) Uani 1 1 d .
H40A H 0.4224 -0.2055 0.6149 0.047 Uiso 1 1 calc R
C41 C 0.5396(10) -0.3091(9) 0.5992(8) 0.047(4) Uani 1 1 d .
H41A H 0.4851 -0.3478 0.6161 0.070 Uiso 1 1 calc R
H41B H 0.6074 -0.3304 0.6147 0.070 Uiso 1 1 calc R
H41C H 0.5597 -0.3013 0.5437 0.070 Uiso 1 1 calc R
C42 C 0.5726(10) -0.1646(8) 0.6111(8) 0.045(4) Uani 1 1 d .
H42A H 0.5388 -0.1141 0.6373 0.067 Uiso 1 1 calc R
H42B H 0.5909 -0.1530 0.5562 0.067 Uiso 1 1 calc R
H42C H 0.6414 -0.1870 0.6249 0.067 Uiso 1 1 calc R
C43 C 0.1369(8) -0.0446(6) 0.5982(7) 0.024(3) Uani 1 1 d .
C44 C 0.0418(9) 0.0118(7) 0.6328(9) 0.039(4) Uani 1 1 d .
C45 C 0.0150(12) 0.0759(8) 0.5843(11) 0.055(5) Uani 1 1 d .
H45A H -0.0485 0.1152 0.6040 0.066 Uiso 1 1 calc R
C46 C 0.0751(14) 0.0854(9) 0.5101(11) 0.058(5) Uani 1 1 d .
H46A H 0.0531 0.1303 0.4794 0.070 Uiso 1 1 calc R
C47 C 0.1663(12) 0.0305(8) 0.4805(8) 0.042(4) Uani 1 1 d .
H47A H 0.2087 0.0382 0.4291 0.050 Uiso 1 1 calc R
C48 C 0.1999(10) -0.0374(7) 0.5235(7) 0.031(3) Uani 1 1 d .
C49 C -0.0241(10) 0.0037(8) 0.7152(9) 0.049(4) Uani 1 1 d .
H49A H 0.0135 -0.0475 0.7352 0.058 Uiso 1 1 calc R
C50 C -0.013(2) 0.0699(14) 0.7618(13) 0.144(11) Uani 1 1 d .
H50A H 0.0642 0.0830 0.7444 0.215 Uiso 1 1 calc R
H50B H -0.0301 0.0510 0.8154 0.215 Uiso 1 1 calc R
H50C H -0.0656 0.1187 0.7560 0.215 Uiso 1 1 calc R
C51 C -0.1434(15) -0.0109(16) 0.7282(12) 0.129(10) Uani 1 1 d .
H51A H -0.1458 -0.0495 0.6920 0.194 Uiso 1 1 calc R
H51B H -0.1899 0.0408 0.7210 0.194 Uiso 1 1 calc R
H51C H -0.1723 -0.0334 0.7800 0.194 Uiso 1 1 calc R
C52 C 0.3014(10) -0.0970(8) 0.4916(8) 0.040(3) Uani 1 1 d .
H52A H 0.3015 -0.1441 0.5295 0.048 Uiso 1 1 calc R
C53 C 0.4096(10) -0.0615(9) 0.4795(9) 0.053(4) Uani 1 1 d .
H53A H 0.4119 -0.0425 0.5276 0.080 Uiso 1 1 calc R
H53B H 0.4127 -0.0155 0.4420 0.080 Uiso 1 1 calc R
H53C H 0.4742 -0.1034 0.4611 0.080 Uiso 1 1 calc R
C54 C 0.3029(12) -0.1306(10) 0.4167(9) 0.063(5) Uani 1 1 d .
H54A H 0.2342 -0.1550 0.4240 0.095 Uiso 1 1 calc R
H54B H 0.3688 -0.1721 0.4007 0.095 Uiso 1 1 calc R
H54C H 0.3065 -0.0862 0.3777 0.095 Uiso 1 1 calc R
C55 C 0.9366(10) 0.5760(9) 0.5959(9) 0.048(3) Uani 1 1 d .
C56 C 0.8295(10) 0.7589(9) 0.8159(9) 0.048(3) Uani 1 1 d .
C57 C 0.3369(13) -0.0092(11) 0.9320(10) 0.069(5) Uani 1 1 d .
H57A H 0.2985 0.0246 0.9006 0.082 Uiso 1 1 calc R
C58 C 0.2840(14) -0.0185(13) 1.0086(11) 0.089(7) Uani 1 1 d .
H58A H 0.2100 0.0085 1.0298 0.107 Uiso 1 1 calc R
C59 C 0.3416(18) -0.0685(13) 1.0548(11) 0.086(6) Uani 1 1 d .
H59A H 0.3074 -0.0748 1.1079 0.103 Uiso 1 1 calc R
C60 C 0.4450(18) -0.1069(9) 1.0232(11) 0.069(5) Uani 1 1 d .
H60A H 0.4824 -0.1419 1.0546 0.083 Uiso 1 1 calc R
C61 C 0.4994(15) -0.0976(9) 0.9467(9) 0.061(5) Uani 1 1 d .
H61A H 0.5736 -0.1249 0.9266 0.073 Uiso 1 1 calc R
C62 C 0.4461(12) -0.0487(8) 0.8994(9) 0.047(4) Uani 1 1 d .
C63 C 0.5054(11) -0.0404(8) 0.8161(8) 0.046(4) Uani 1 1 d .
H63A H 0.5875 -0.0462 0.8089 0.056 Uiso 1 1 calc R
H63B H 0.4908 -0.0851 0.7901 0.056 Uiso 1 1 calc R
C64 C 0.3985(8) 0.0554(7) 0.7360(6) 0.025(3) Uani 1 1 d .
C65 C 0.3979(8) 0.1364(7) 0.7186(7) 0.025(3) Uani 1 1 d .
C66 C 0.3469(9) 0.1936(8) 0.6684(8) 0.033(3) Uani 1 1 d .
C67 C 0.2172(10) 0.2098(8) 0.5970(8) 0.047(4) Uani 1 1 d .
H67A H 0.1794 0.1757 0.5748 0.071 Uiso 1 1 calc R
H67B H 0.2740 0.2345 0.5566 0.071 Uiso 1 1 calc R
H67C H 0.1617 0.2527 0.6250 0.071 Uiso 1 1 calc R

loop_
_atom_site_aniso_label
_atom_site_aniso_U_11
_atom_site_aniso_U_22
_atom_site_aniso_U_33
_atom_site_aniso_U_23
_atom_site_aniso_U_13
_atom_site_aniso_U_12
Au1 0.0137(2) 0.0251(3) 0.0376(3) 0.0047(2) -0.0131(2) -0.00406(19)
Au2 0.0149(2) 0.0294(3) 0.0388(3) 0.0031(2) -0.0100(2) -0.0037(2)
S1 0.0177(14) 0.042(2) 0.047(2) 0.0016(16) -0.0145(14) -0.0018(13)
S2 0.0297(19) 0.081(3) 0.046(3) 0.016(2) -0.0049(16) 0.0011(18)
F1 0.106(8) 0.077(7) 0.097(8) -0.015(6) 0.026(6) -0.077(6)
F2 0.061(5) 0.042(5) 0.066(6) -0.003(4) -0.006(4) 0.007(4)
F3 0.068(6) 0.093(8) 0.085(8) -0.029(6) -0.027(5) -0.032(5)
F4 0.075(7) 0.170(12) 0.060(8) -0.007(7) 0.028(6) -0.011(7)
F5 0.023(4) 0.144(9) 0.073(7) -0.036(6) -0.018(4) -0.036(5)
F6 0.038(5) 0.079(7) 0.105(8) -0.012(6) -0.028(5) 0.005(4)
O1 0.031(5) 0.032(5) 0.055(6) 0.007(4) -0.027(4) -0.006(4)
O2 0.044(6) 0.038(6) 0.088(8) 0.022(5) -0.044(5) -0.016(5)
O3 0.042(5) 0.040(5) 0.035(6) 0.003(4) -0.015(4) -0.009(4)
O4 0.022(5) 0.100(9) 0.070(8) -0.012(6) -0.021(5) 0.009(5)
O5 0.031(5) 0.100(9) 0.061(8) 0.022(6) 0.000(5) -0.017(6)
O6 0.062(7) 0.141(12) 0.045(8) 0.020(7) -0.017(6) 0.028(7)
N1 0.008(4) 0.031(6) 0.040(7) 0.004(5) -0.004(4) -0.008(4)
N2 0.008(4) 0.033(6) 0.029(6) 0.006(5) -0.005(4) 0.001(4)
N3 0.016(5) 0.026(6) 0.030(6) 0.007(4) -0.008(4) -0.007(4)
N4 0.018(5) 0.028(6) 0.032(6) 0.003(5) -0.016(4) -0.002(4)
N5 0.019(5) 0.063(8) 0.036(7) 0.013(6) -0.014(5) -0.008(5)
N6 0.029(5) 0.038(7) 0.029(7) 0.011(5) -0.009(5) -0.004(5)
N7 0.029(5) 0.024(6) 0.041(7) -0.008(5) -0.011(5) 0.003(5)
N8 0.004(4) 0.030(6) 0.046(7) 0.002(5) -0.006(4) -0.003(4)
C1 0.024(6) 0.033(7) 0.035(8) 0.003(6) -0.011(5) -0.010(5)
C2 0.019(6) 0.014(6) 0.043(8) 0.007(5) -0.002(5) 0.000(5)
C3 0.014(6) 0.025(7) 0.047(9) 0.011(6) -0.006(5) 0.002(5)
C4 0.014(6) 0.025(7) 0.033(8) -0.004(6) 0.003(5) -0.007(5)
C5 0.021(6) 0.051(9) 0.044(10) -0.003(7) -0.007(6) -0.007(6)
C6 0.029(7) 0.058(10) 0.054(10) -0.005(8) -0.003(7) -0.009(7)
C7 0.015(6) 0.045(9) 0.065(12) 0.002(8) 0.008(6) -0.006(6)
C8 0.010(6) 0.041(8) 0.069(12) 0.012(7) -0.004(6) -0.009(5)
C9 0.019(6) 0.027(7) 0.045(9) 0.008(6) -0.015(6) -0.006(5)
C10 0.025(7) 0.088(12) 0.041(10) -0.005(8) -0.006(6) -0.023(7)
C11 0.073(11) 0.117(15) 0.033(10) -0.014(10) 0.006(8) -0.054(11)
C12 0.033(9) 0.124(17) 0.060(12) 0.007(11) -0.027(8) 0.010(9)
C13 0.019(6) 0.039(8) 0.059(10) 0.007(7) -0.017(6) 0.010(5)
C14 0.035(7) 0.051(9) 0.062(11) -0.001(8) -0.022(7) -0.004(7)
C15 0.039(8) 0.059(10) 0.072(12) 0.026(8) -0.030(8) -0.011(7)
C16 0.010(5) 0.028(7) 0.026(8) 0.010(5) -0.001(5) -0.005(4)
C17 0.015(5) 0.025(6) 0.029(8) 0.004(5) -0.012(5) -0.010(5)
C18 0.017(6) 0.034(8) 0.051(10) 0.004(6) -0.015(6) 0.006(5)
C19 0.018(6) 0.044(8) 0.039(9) -0.002(6) -0.007(6) 0.010(5)
C20 0.017(6) 0.033(7) 0.032(8) -0.006(6) -0.004(5) -0.007(5)
C21 0.024(6) 0.040(8) 0.032(9) 0.010(6) -0.013(6) -0.003(5)
C22 0.015(6) 0.058(9) 0.035(9) 0.008(7) -0.014(5) -0.005(6)
C23 0.044(8) 0.082(12) 0.030(9) 0.028(8) -0.019(7) -0.015(8)
C24 0.041(8) 0.075(11) 0.037(9) 0.013(7) -0.024(7) -0.022(7)
C25 0.025(7) 0.072(10) 0.028(8) -0.005(7) -0.010(6) -0.005(6)
C26 0.057(10) 0.071(12) 0.109(15) -0.007(10) -0.061(10) -0.004(8)
C27 0.038(8) 0.069(11) 0.061(11) 0.013(8) -0.026(7) 0.006(7)
C28 0.028(6) 0.024(7) 0.052(9) 0.005(6) -0.020(6) -0.007(5)
C29 0.006(5) 0.030(7) 0.050(9) -0.006(6) -0.013(5) -0.002(5)
C30 0.010(5) 0.036(7) 0.033(8) 0.006(6) -0.010(5) 0.005(5)
C31 0.018(6) 0.016(6) 0.050(9) -0.006(6) -0.025(6) -0.002(5)
C32 0.027(6) 0.041(8) 0.032(9) 0.010(6) -0.016(6) -0.012(5)
C33 0.038(7) 0.056(9) 0.023(8) 0.010(6) -0.014(6) -0.011(6)
C34 0.026(6) 0.035(7) 0.044(9) 0.007(6) -0.026(6) -0.008(5)
C35 0.019(6) 0.022(7) 0.045(9) 0.003(6) -0.019(6) 0.001(5)
C36 0.025(6) 0.016(6) 0.025(7) 0.003(5) -0.007(5) -0.003(5)
C37 0.018(6) 0.082(11) 0.036(9) 0.003(8) 0.004(6) -0.017(7)
C38 0.031(9) 0.16(2) 0.16(2) 0.106(18) -0.020(11) -0.045(11)
C39 0.034(11) 0.33(4) 0.23(3) -0.19(3) 0.031(15) -0.026(18)
C40 0.018(6) 0.060(10) 0.038(9) 0.009(7) -0.015(6) 0.004(6)
C41 0.030(7) 0.073(11) 0.042(10) 0.000(8) -0.014(6) -0.016(7)
C42 0.037(7) 0.044(9) 0.040(9) 0.015(7) 0.006(6) -0.006(6)
C43 0.015(5) 0.021(6) 0.044(8) 0.003(5) -0.023(5) -0.003(5)
C44 0.021(6) 0.028(7) 0.082(12) 0.005(7) -0.038(7) -0.008(5)
C45 0.038(8) 0.033(8) 0.114(16) -0.007(9) -0.053(9) 0.001(6)
C46 0.076(11) 0.031(9) 0.096(15) 0.022(9) -0.069(11) -0.021(8)
C47 0.054(9) 0.036(8) 0.049(10) 0.022(7) -0.036(7) -0.020(7)
C48 0.032(7) 0.028(7) 0.038(9) 0.008(6) -0.017(6) -0.009(5)
C49 0.026(7) 0.036(8) 0.078(12) -0.014(8) -0.012(7) 0.015(6)
C50 0.16(2) 0.11(2) 0.11(2) -0.061(16) 0.062(17) -0.050(17)
C51 0.075(14) 0.24(3) 0.088(18) 0.074(17) -0.039(12) -0.079(17)
C52 0.028(7) 0.059(9) 0.036(9) 0.010(7) -0.011(6) -0.016(6)
C53 0.028(7) 0.076(11) 0.062(11) 0.002(8) -0.017(7) -0.021(7)
C54 0.054(10) 0.073(12) 0.072(13) 0.002(9) -0.029(9) -0.015(8)
C55 0.014(4) 0.067(7) 0.065(8) -0.011(6) -0.007(5) -0.014(5)
C56 0.014(4) 0.067(7) 0.065(8) -0.011(6) -0.007(5) -0.014(5)
C57 0.056(10) 0.101(14) 0.053(12) 0.023(10) -0.024(9) -0.022(10)
C58 0.050(10) 0.15(2) 0.057(14) 0.027(12) -0.006(9) -0.011(11)
C59 0.102(16) 0.099(16) 0.064(15) 0.026(12) -0.029(12) -0.044(14)
C60 0.113(16) 0.037(10) 0.068(14) 0.013(9) -0.047(12) -0.012(10)
C61 0.104(13) 0.044(10) 0.044(11) 0.006(8) -0.045(10) 0.003(9)
C62 0.047(9) 0.044(9) 0.057(11) 0.015(7) -0.027(8) -0.011(7)
C63 0.037(8) 0.046(9) 0.063(11) 0.016(7) -0.031(7) -0.008(6)
C64 0.013(5) 0.042(8) 0.025(7) 0.010(6) -0.017(5) -0.003(5)
C65 0.006(5) 0.035(8) 0.036(8) 0.001(6) -0.010(5) 0.000(5)
C66 0.011(6) 0.038(8) 0.049(9) 0.000(7) -0.010(5) 0.000(5)
C67 0.035(7) 0.061(10) 0.055(10) 0.008(8) -0.032(7) -0.005(7)

loop_
_atom_type_symbol
_atom_type_description
_atom_type_scat_dispersion_real
_atom_type_scat_dispersion_imag
_atom_type_scat_source
C C 0.0033 0.0016 'International Tables Vol C Tables 4.2.6.8 and 6.1.1.4'
H H 0.0000 0.0000 'International Tables Vol C Tables 4.2.6.8 and 6.1.1.4'
N N 0.0061 0.0033 'International Tables Vol C Tables 4.2.6.8 and 6.1.1.4'
O O 0.0106 0.0060 'International Tables Vol C Tables 4.2.6.8 and 6.1.1.4'
F F 0.0171 0.0103 'International Tables Vol C Tables 4.2.6.8 and 6.1.1.4'
S S 0.1246 0.1234 'International Tables Vol C Tables 4.2.6.8 and 6.1.1.4'
Au Au -2.0133 8.8022 'International Tables Vol C Tables 4.2.6.8 and 6.1.1.4'

loop_
_geom_angle_atom_site_label_1
_geom_angle_atom_site_label_2
_geom_angle_atom_site_label_3
_geom_angle
C30 Au1 C64 176.9(4)
C3 Au2 N8 178.6(4)
O4 S1 O3 118.0(6)
O4 S1 N5 116.4(6)
O3 S1 N5 107.4(5)
O4 S1 C55 105.6(6)
O3 S1 C55 103.8(6)
N5 S1 C55 103.9(7)
O6 S2 O5 119.7(7)
O6 S2 N5 108.5(6)
O5 S2 N5 116.0(6)
O6 S2 C56 106.0(8)
O5 S2 C56 103.5(6)
N5 S2 C56 100.7(7)
C66 O1 C67 114.5(9)
C3 N1 C1 111.1(9)
C3 N1 C4 124.4(9)
C1 N1 C4 123.9(10)
C3 N2 C2 111.6(9)
C3 N2 C16 122.9(10)
C2 N2 C16 125.3(9)
C30 N3 C28 109.6(9)
C30 N3 C31 123.5(9)
C28 N3 C31 126.2(9)
C29 N4 C30 111.5(9)
C29 N4 C43 124.4(9)
C30 N4 C43 123.7(9)
S1 N5 S2 123.9(6)
N7 N6 C64 113.4(9)
N7 N6 C63 117.3(10)
C64 N6 C63 129.3(11)
N8 N7 N6 104.4(9)
N7 N8 C65 111.0(9)
N7 N8 Au2 120.4(7)
C65 N8 Au2 128.0(7)
C2 C1 N1 107.5(11)
C1 C2 N2 105.5(10)
N2 C3 N1 104.2(10)
N2 C3 Au2 127.9(8)
N1 C3 Au2 127.8(8)
C5 C4 C9 125.3(10)
C5 C4 N1 117.5(10)
C9 C4 N1 117.2(11)
C4 C5 C6 116.5(12)
C4 C5 C10 122.5(11)
C6 C5 C10 121.0(13)
C7 C6 C5 120.3(14)
C8 C7 C6 121.6(12)
C7 C8 C9 122.1(12)
C8 C9 C4 114.2(12)
C8 C9 C13 122.8(11)
C4 C9 C13 122.9(10)
C11 C10 C5 112.8(12)
C11 C10 C12 112.8(14)
C5 C10 C12 108.7(12)
C9 C13 C14 113.1(11)
C9 C13 C15 109.0(11)
C14 C13 C15 109.2(10)
C21 C16 C17 122.8(10)
C21 C16 N2 119.8(9)
C17 C16 N2 117.3(10)
C18 C17 C16 116.5(11)
C18 C17 C22 121.4(10)
C16 C17 C22 122.1(10)
C17 C18 C19 122.4(11)
C18 C19 C20 119.0(11)
C21 C20 C19 121.5(12)
C16 C21 C20 117.8(10)
C16 C21 C25 122.6(11)
C20 C21 C25 119.7(12)
C17 C22 C23 111.4(11)
C17 C22 C24 112.1(10)
C23 C22 C24 109.9(10)
C26 C25 C21 113.0(12)
C26 C25 C27 111.9(13)
C21 C25 C27 110.6(10)
C29 C28 N3 107.9(10)
C28 C29 N4 106.8(9)
N3 C30 N4 104.1(9)
N3 C30 Au1 123.9(8)
N4 C30 Au1 131.9(8)
C32 C31 C36 124.3(10)
C32 C31 N3 118.1(9)
C36 C31 N3 117.5(11)
C31 C32 C33 116.0(11)
C31 C32 C37 122.8(10)
C33 C32 C37 121.2(12)
C34 C33 C32 120.6(12)
C35 C34 C33 121.9(11)
C34 C35 C36 121.1(10)
C31 C36 C35 116.0(11)
C31 C36 C40 124.2(10)
C35 C36 C40 119.8(10)
C39 C37 C38 108(2)
C39 C37 C32 110.8(13)
C38 C37 C32 112.1(13)
C36 C40 C41 110.9(10)
C36 C40 C42 112.3(11)
C41 C40 C42 111.2(10)
C48 C43 C44 124.0(11)
C48 C43 N4 119.2(10)
C44 C43 N4 116.7(11)
C45 C44 C43 114.3(14)
C45 C44 C49 122.6(13)
C43 C44 C49 123.0(11)
C46 C45 C44 123.6(14)
C47 C46 C45 119.5(13)
C46 C47 C48 122.0(14)
C43 C48 C47 116.6(12)
C43 C48 C52 121.3(10)
C47 C48 C52 122.0(12)
C51 C49 C44 114.4(13)
C51 C49 C50 113.6(16)
C44 C49 C50 113.2(13)
C48 C52 C53 112.1(12)
C48 C52 C54 113.5(11)
C53 C52 C54 108.5(11)
F3 C55 F2 108.4(12)
F3 C55 F1 109.5(11)
F2 C55 F1 107.9(13)
F3 C55 S1 110.2(11)
F2 C55 S1 110.5(9)
F1 C55 S1 110.3(10)
F6 C56 F5 111.6(13)
F6 C56 F4 106.8(12)
F5 C56 F4 104.8(12)
F6 C56 S2 114.2(11)
F5 C56 S2 110.3(9)
F4 C56 S2 108.7(11)
C58 C57 C62 121.6(15)
C57 C58 C59 118.9(18)
C60 C59 C58 119.3(19)
C59 C60 C61 122.4(17)
C60 C61 C62 120.1(17)
C61 C62 C57 117.7(15)
C61 C62 C63 119.5(14)
C57 C62 C63 122.8(12)
N6 C63 C62 112.9(11)
C65 C64 N6 103.7(10)
C65 C64 Au1 132.6(8)
N6 C64 Au1 123.8(8)
C64 C65 N8 107.5(9)
C64 C65 C66 133.1(11)
N8 C65 C66 119.2(10)
O2 C66 O1 125.7(11)
O2 C66 C65 125.0(11)
O1 C66 C65 109.3(11)

loop_
_geom_bond_atom_site_label_1
_geom_bond_atom_site_label_2
_geom_bond_distance
Au1 C30 1.991(12)
Au1 C64 2.033(11)
Au2 C3 1.977(12)
Au2 N8 2.047(9)
S1 O4 1.421(8)
S1 O3 1.432(9)
S1 N5 1.561(10)
S1 C55 1.825(15)
S2 O6 1.427(10)
S2 O5 1.464(10)
S2 N5 1.578(11)
S2 C56 1.818(15)
F1 C55 1.334(16)
F2 C55 1.311(14)
F3 C55 1.301(16)
F4 C56 1.373(17)
F5 C56 1.366(13)
F6 C56 1.255(16)
O1 C66 1.321(14)
O1 C67 1.470(14)
O2 C66 1.183(14)
N1 C3 1.352(14)
N1 C1 1.373(14)
N1 C4 1.466(13)
N2 C3 1.343(13)
N2 C2 1.392(14)
N2 C16 1.454(13)
N3 C30 1.365(14)
N3 C28 1.408(14)
N3 C31 1.439(13)
N4 C29 1.375(14)
N4 C30 1.380(13)
N4 C43 1.436(13)
N6 N7 1.347(13)
N6 C64 1.361(13)
N6 C63 1.474(15)
N7 N8 1.304(13)
N8 C65 1.386(13)
C1 C2 1.342(15)
C4 C5 1.377(17)
C4 C9 1.426(16)
C5 C6 1.411(17)
C5 C10 1.523(17)
C6 C7 1.388(19)
C7 C8 1.354(19)
C8 C9 1.416(16)
C9 C13 1.491(17)
C10 C11 1.512(19)
C10 C12 1.55(2)
C13 C14 1.516(17)
C13 C15 1.552(17)
C16 C21 1.370(16)
C16 C17 1.417(14)
C17 C18 1.370(15)
C17 C22 1.498(16)
C18 C19 1.373(17)
C19 C20 1.387(15)
C20 C21 1.377(16)
C21 C25 1.533(16)
C22 C23 1.514(18)
C22 C24 1.527(16)
C25 C26 1.504(19)
C25 C27 1.534(19)
C28 C29 1.333(15)
C31 C32 1.394(16)
C31 C36 1.400(15)
C32 C33 1.410(15)
C32 C37 1.500(16)
C33 C34 1.377(16)
C34 C35 1.350(16)
C35 C36 1.409(15)
C36 C40 1.492(16)
C37 C39 1.46(3)
C37 C38 1.48(2)
C40 C41 1.528(18)
C40 C42 1.555(17)
C43 C48 1.378(16)
C43 C44 1.420(16)
C44 C45 1.392(19)
C44 C49 1.51(2)
C45 C46 1.36(2)
C46 C47 1.35(2)
C47 C48 1.400(16)
C48 C52 1.488(17)
C49 C51 1.50(2)
C49 C50 1.51(2)
C52 C53 1.516(16)
C52 C54 1.534(19)
C57 C58 1.38(2)
C57 C62 1.40(2)
C58 C59 1.41(2)
C59 C60 1.34(2)
C60 C61 1.38(2)
C61 C62 1.383(18)
C62 C63 1.502(19)
C64 C65 1.356(15)
C65 C66 1.471(16)
